data_4319505
loop_
_publ_author_name
'Lykourgos Iordanidis'
'Mercouri G. Kanatzidis'

_publ_section_title
;
 Novel Quaternary Lanthanum Bismuth Sulfides Pb2LaxBi8-xS14,
 Sr2LaxBi8-xS14, and Cs2LaxBi10-xS16 with Complex Structures
;
_journal_name_full 'Inorganic Chemistry'
_journal_page_first 1878
_journal_page_last 1887
_journal_paper_doi 10.1021/ic001157v
_journal_volume 40
_journal_year 2001
_chemical_formula_sum 'Bi8.82 Cs2 La1.18 S16'
_chemical_formula_weight 2785.55
_space_group_IT_number 62
_symmetry_cell_setting orthorhombic
_symmetry_space_group_name_Hall '-P 2ac 2n'
_symmetry_space_group_name_H-M 'P n m a'
_atom_sites_solution_hydrogens geom
_atom_sites_solution_primary direct
_atom_sites_solution_secondary difmap
_audit_creation_method SHELXL-97
_cell_angle_alpha 90.00
_cell_angle_beta 90.00
_cell_angle_gamma 90.00
_cell_formula_units_Z 4
_cell_length_a 34.893(4)
_cell_length_b 4.0697(4)
_cell_length_c 21.508(2)
_cell_measurement_temperature 296(2)
_cell_volume 3054.2(5)
_computing_cell_refinement 'Siemens XSCANS'
_computing_data_collection 'Siemens XSCANS'
_computing_data_reduction 'Siemens SHELXTL'
_computing_molecular_graphics 'Siemens SHELXTL'
_computing_publication_material 'Siemens SHELXTL'
_computing_structure_refinement 'SHELXL-97 (Sheldrick, 1997)'
_computing_structure_solution 'SHELXS-97 (Sheldrick, 1990)'
_diffrn_ambient_temperature 296(2)
_diffrn_measured_fraction_theta_full 0.929
_diffrn_measured_fraction_theta_max 0.929
_diffrn_measurement_method '\w scans'
_diffrn_radiation_monochromator graphite
_diffrn_radiation_source 'fine-focus sealed tube'
_diffrn_radiation_type MoK\a
_diffrn_radiation_wavelength 0.71073
_diffrn_reflns_av_R_equivalents 0.1473
_diffrn_reflns_av_sigmaI/netI 0.1414
_diffrn_reflns_limit_h_max 42
_diffrn_reflns_limit_h_min -45
_diffrn_reflns_limit_k_max 5
_diffrn_reflns_limit_k_min -5
_diffrn_reflns_limit_l_max 27
_diffrn_reflns_limit_l_min -27
_diffrn_reflns_number 26767
_diffrn_reflns_theta_full 28.78
_diffrn_reflns_theta_max 28.78
_diffrn_reflns_theta_min 1.50
_exptl_absorpt_coefficient_mu 55.648
_exptl_absorpt_correction_T_max 1.000000
_exptl_absorpt_correction_T_min 0.762444
_exptl_absorpt_correction_type SABABS
_exptl_crystal_colour black
_exptl_crystal_density_diffrn 6.058
_exptl_crystal_density_method 'not measured'
_exptl_crystal_description needle
_exptl_crystal_F_000 4661
_exptl_crystal_size_max 0.01
_exptl_crystal_size_mid 0.01
_exptl_crystal_size_min 0.23
_refine_diff_density_max 2.408
_refine_diff_density_min -2.863
_refine_diff_density_rms 0.547
_refine_ls_extinction_method none
_refine_ls_goodness_of_fit_ref 0.872
_refine_ls_hydrogen_treatment mixed
_refine_ls_matrix_type full
_refine_ls_number_parameters 172
_refine_ls_number_reflns 4213
_refine_ls_number_restraints 0
_refine_ls_restrained_S_all 0.872
_refine_ls_R_factor_all 0.1226
_refine_ls_R_factor_gt 0.0497
_refine_ls_shift/su_max 0.001
_refine_ls_shift/su_mean 0.000
_refine_ls_structure_factor_coef Fsqd
_refine_ls_weighting_details 'calc w=1/[\s^2^(Fo^2^)+(0.0206P)^2^+0.0000P] where P=(Fo^2^+2Fc^2^)/3'
_refine_ls_weighting_scheme calc
_refine_ls_wR_factor_gt 0.0664
_refine_ls_wR_factor_ref 0.0782
_reflns_number_gt 2361
_reflns_number_total 4213
_reflns_threshold_expression >2sigma(I)
_cod_data_source_file ic001157v_3.cif
_cod_data_source_block Cs2LaxBi10-xS16
_cod_depositor_comments
;
The following automatic conversions were performed:

'_symmetry_cell_setting' value 'Orthorhombic' changed to
'orthorhombic' according to the built-in table from CIF Core
dictionary named 'cif_core.dic' version 2.4.1 from 2010-06-29.

Automatic conversion script
Id: cif_fix_values 1646 2011-03-28 12:23:43Z adriana 

The following automatic conversions were performed:

data name '_atom_site_symetry_multiplicity' was replaced with
'_atom_site_symmetry_multiplicity' as specified in the replacement
file 'data/replacement-values/replacement_tags.lst'.

Automatic conversion script
Id: cif_correct_tags 9268 2022-04-12 08:56:07Z antanas 
;
_cod_original_cell_volume 3054.2(6)
_cod_database_code 4319505

loop_
_symmetry_equiv_pos_as_xyz
'x, y, z'
'-x+1/2, -y, z+1/2'
'-x, y+1/2, -z'
'x+1/2, -y+1/2, -z+1/2'
'-x, -y, -z'
'x-1/2, y, -z-1/2'
'x, -y-1/2, z'
'-x-1/2, y-1/2, z-1/2'

loop_
_atom_site_label
_atom_site_type_symbol
_atom_site_fract_x
_atom_site_fract_y
_atom_site_fract_z
_atom_site_U_iso_or_equiv
_atom_site_adp_type
_atom_site_occupancy
_atom_site_symmetry_multiplicity
_atom_site_calc_flag
_atom_site_refinement_flags
_atom_site_disorder_assembly
_atom_site_disorder_group
Bi1 Bi 0.23088(3) 0.2500 0.25818(5) 0.0152(2) Uani 1 2 d S . .
Bi2 Bi 0.24333(3) -0.7500 -0.09363(5) 0.0177(2) Uani 1 2 d S . .
Bi3 Bi 0.13110(3) -0.7500 0.35426(5) 0.0178(2) Uani 1 2 d S . .
Bi4 Bi 0.34562(3) -0.7500 0.01426(5) 0.0197(2) Uani 1 2 d S . .
Bi5 Bi 0.05134(3) -0.7500 -0.49810(5) 0.0186(2) Uani 1 2 d S . .
Bi6 Bi 0.04720(3) -0.7500 -0.13657(4) 0.0171(2) Uani 1 2 d S . .
Bi7 Bi 0.04517(3) -0.7500 0.06067(5) 0.0168(2) Uani 1 2 d S . .
Bi8 Bi 0.13839(4) -0.2500 -0.04555(7) 0.0391(6) Uani 0.632(12) 2 d SP . .
La1 La 0.13839(4) -0.2500 -0.04555(7) 0.0391(6) Uani 0.368(12) 2 d SP . .
Bi9 Bi 0.24716(4) -0.2500 0.08699(7) 0.0408(6) Uani 0.685(13) 2 d SP . .
La2 La 0.24716(4) -0.2500 0.08699(7) 0.0408(6) Uani 0.315(13) 2 d SP . .
Bi10 Bi 0.12276(4) -0.2500 0.17878(7) 0.0366(6) Uani 0.498(12) 2 d SP . .
La3 La 0.12276(4) -0.2500 0.17878(7) 0.0366(6) Uani 0.502(12) 2 d SP . .
Cs1 Cs -0.01154(4) -0.7500 -0.30632(8) 0.0207(4) Uani 1 2 d S . .
Cs2 Cs 0.35982(5) 0.2500 0.22878(9) 0.0375(5) Uani 1 2 d S . .
S1 S 0.27260(18) -0.2500 0.2163(3) 0.0145(14) Uani 1 2 d S . .
S2 S 0.19260(17) 0.2500 0.1568(3) 0.0151(14) Uani 1 2 d S . .
S3 S 0.19984(17) -0.2500 -0.1377(3) 0.0163(15) Uani 1 2 d S . .
S4 S 0.17294(18) -0.2500 0.2993(3) 0.0216(16) Uani 1 2 d S . .
S5 S 0.20293(17) -0.7500 0.0035(3) 0.0177(15) Uani 1 2 d S . .
S6 S 0.2942(2) -0.2500 -0.0369(4) 0.0273(17) Uani 1 2 d S . .
S7 S 0.08962(17) -0.7500 0.2548(3) 0.0164(14) Uani 1 2 d S . .
S8 S 0.29844(17) -0.7500 0.1065(3) 0.0175(15) Uani 1 2 d S . .
S9 S 0.11584(18) -0.7500 -0.4242(3) 0.0199(15) Uani 1 2 d S . .
S10 S 0.08599(18) -0.2500 -0.5839(3) 0.0220(16) Uani 1 2 d S . .
S11 S -0.02171(17) -0.7500 -0.5700(3) 0.0158(14) Uani 1 2 d S . .
S12 S 0.04833(19) -0.2500 -0.2171(3) 0.0169(14) Uani 1 2 d S . .
S13 S 0.12254(17) -0.7500 -0.1282(3) 0.0158(14) Uani 1 2 d S . .
S14 S 0.04351(18) -0.2500 0.1470(3) 0.0186(15) Uani 1 2 d S . .
S15 S 0.05427(17) -0.2500 -0.0341(3) 0.0170(14) Uani 1 2 d S . .
S16 S 0.11774(17) -0.7500 0.0706(3) 0.0159(15) Uani 1 2 d S . .

loop_
_atom_site_aniso_label
_atom_site_aniso_U_11
_atom_site_aniso_U_22
_atom_site_aniso_U_33
_atom_site_aniso_U_23
_atom_site_aniso_U_13
_atom_site_aniso_U_12
Bi1 0.0147(5) 0.0138(5) 0.0170(5) 0.000 -0.0002(4) 0.000
Bi2 0.0175(6) 0.0170(5) 0.0186(6) 0.000 0.0032(4) 0.000
Bi3 0.0186(6) 0.0146(5) 0.0201(6) 0.000 0.0008(4) 0.000
Bi4 0.0187(6) 0.0171(6) 0.0232(6) 0.000 0.0046(5) 0.000
Bi5 0.0167(5) 0.0137(5) 0.0254(6) 0.000 0.0028(5) 0.000
Bi6 0.0163(5) 0.0153(5) 0.0198(6) 0.000 0.0005(5) 0.000
Bi7 0.0113(5) 0.0175(5) 0.0217(5) 0.000 -0.0013(5) 0.000
Bi8 0.0429(10) 0.0138(8) 0.0606(12) 0.000 -0.0016(8) 0.000
La1 0.0429(10) 0.0138(8) 0.0606(12) 0.000 -0.0016(8) 0.000
Bi9 0.0385(10) 0.0156(8) 0.0682(12) 0.000 -0.0146(8) 0.000
La2 0.0385(10) 0.0156(8) 0.0682(12) 0.000 -0.0146(8) 0.000
Bi10 0.0571(12) 0.0144(8) 0.0383(10) 0.000 -0.0041(8) 0.000
La3 0.0571(12) 0.0144(8) 0.0383(10) 0.000 -0.0041(8) 0.000
Cs1 0.0204(9) 0.0195(9) 0.0223(9) 0.000 -0.0011(7) 0.000
Cs2 0.0260(11) 0.0469(13) 0.0396(12) 0.000 -0.0071(9) 0.000
S1 0.017(3) 0.007(3) 0.019(4) 0.000 -0.002(3) 0.000
S2 0.016(4) 0.015(4) 0.014(3) 0.000 -0.002(3) 0.000
S3 0.016(3) 0.017(4) 0.016(4) 0.000 -0.003(3) 0.000
S4 0.024(4) 0.011(3) 0.030(4) 0.000 0.015(3) 0.000
S5 0.019(4) 0.018(4) 0.016(4) 0.000 0.002(3) 0.000
S6 0.038(4) 0.013(4) 0.031(4) 0.000 -0.021(4) 0.000
S7 0.010(3) 0.022(4) 0.017(4) 0.000 0.001(3) 0.000
S8 0.018(4) 0.017(4) 0.017(4) 0.000 0.006(3) 0.000
S9 0.019(4) 0.015(4) 0.025(4) 0.000 0.001(3) 0.000
S10 0.015(4) 0.021(4) 0.031(4) 0.000 -0.002(3) 0.000
S11 0.016(4) 0.011(3) 0.020(4) 0.000 0.002(3) 0.000
S12 0.025(4) 0.011(3) 0.015(3) 0.000 -0.003(3) 0.000
S13 0.018(4) 0.017(3) 0.013(3) 0.000 0.002(3) 0.000
S14 0.020(4) 0.011(3) 0.025(4) 0.000 0.005(3) 0.000
S15 0.020(4) 0.007(3) 0.024(4) 0.000 -0.005(3) 0.000
S16 0.011(3) 0.011(3) 0.026(4) 0.000 0.002(3) 0.000

loop_
_atom_type_symbol
_atom_type_description
_atom_type_scat_dispersion_real
_atom_type_scat_dispersion_imag
_atom_type_scat_source
S S 0.1246 0.1234 'International Tables Vol C Tables 4.2.6.8 and 6.1.1.4'
Cs Cs -0.3680 2.1192 'International Tables Vol C Tables 4.2.6.8 and 6.1.1.4'
La La -0.2871 2.4523 'International Tables Vol C Tables 4.2.6.8 and 6.1.1.4'
Bi Bi -4.1077 10.2566 'International Tables Vol C Tables 4.2.6.8 and 6.1.1.4'

loop_
_geom_angle_atom_site_label_1
_geom_angle_atom_site_label_2
_geom_angle_atom_site_label_3
_geom_angle
_geom_angle_site_symmetry_1
_geom_angle_site_symmetry_3
_geom_angle_publ_flag
S2 Bi1 S1 89.86(16) . 1_565 ?
S2 Bi1 S1 89.86(16) . . ?
S1 Bi1 S1 99.9(2) 1_565 . ?
S2 Bi1 S4 84.22(17) . . ?
S1 Bi1 S4 170.85(16) 1_565 . ?
S1 Bi1 S4 87.12(13) . . ?
S2 Bi1 S4 84.22(17) . 1_565 ?
S1 Bi1 S4 87.11(13) 1_565 1_565 ?
S1 Bi1 S4 170.85(16) . 1_565 ?
S4 Bi1 S4 85.36(16) . 1_565 ?
S2 Bi1 S3 164.30(18) . 2 ?
S1 Bi1 S3 80.11(15) 1_565 2 ?
S1 Bi1 S3 80.11(15) . 2 ?
S4 Bi1 S3 107.10(15) . 2 ?
S4 Bi1 S3 107.10(15) 1_565 2 ?
S2 Bi1 Cs2 113.50(14) . . ?
S1 Bi1 Cs2 53.89(11) 1_565 . ?
S1 Bi1 Cs2 53.89(11) . . ?
S4 Bi1 Cs2 135.07(9) . . ?
S4 Bi1 Cs2 135.07(9) 1_565 . ?
S3 Bi1 Cs2 50.80(11) 2 . ?
S5 Bi2 S3 88.67(17) . . ?
S5 Bi2 S3 88.67(17) . 1_545 ?
S3 Bi2 S3 97.35(19) . 1_545 ?
S5 Bi2 S6 89.61(19) . 1_545 ?
S3 Bi2 S6 174.42(14) . 1_545 ?
S3 Bi2 S6 87.92(13) 1_545 1_545 ?
S5 Bi2 S6 89.61(19) . . ?
S3 Bi2 S6 87.92(13) . . ?
S3 Bi2 S6 174.42(14) 1_545 . ?
S6 Bi2 S6 86.77(17) 1_545 . ?
S5 Bi2 S4 162.26(18) . 2_544 ?
S3 Bi2 S4 102.90(15) . 2_544 ?
S3 Bi2 S4 102.90(15) 1_545 2_544 ?
S6 Bi2 S4 77.59(17) 1_545 2_544 ?
S6 Bi2 S4 77.59(17) . 2_544 ?
S7 Bi3 S4 86.66(17) . 1_545 ?
S7 Bi3 S4 86.66(17) . . ?
S4 Bi3 S4 94.58(19) 1_545 . ?
S7 Bi3 S10 94.33(17) . 1_556 ?
S4 Bi3 S10 177.23(15) 1_545 1_556 ?
S4 Bi3 S10 88.06(13) . 1_556 ?
S7 Bi3 S10 94.33(17) . 1_546 ?
S4 Bi3 S10 88.06(13) 1_545 1_546 ?
S4 Bi3 S10 177.23(15) . 1_546 ?
S10 Bi3 S10 89.29(19) 1_556 1_546 ?
S7 Bi3 S6 166.00(18) . 2_545 ?
S4 Bi3 S6 83.86(16) 1_545 2_545 ?
S4 Bi3 S6 83.86(16) . 2_545 ?
S10 Bi3 S6 95.62(15) 1_556 2_545 ?
S10 Bi3 S6 95.62(15) 1_546 2_545 ?
S8 Bi4 S9 86.69(17) . 2_545 ?
S8 Bi4 S9 86.69(17) . 2_535 ?
S9 Bi4 S9 94.3(2) 2_545 2_535 ?
S8 Bi4 S6 84.11(19) . . ?
S9 Bi4 S6 88.10(13) 2_545 . ?
S9 Bi4 S6 170.3(2) 2_535 . ?
S8 Bi4 S6 84.11(19) . 1_545 ?
S9 Bi4 S6 170.3(2) 2_545 1_545 ?
S9 Bi4 S6 88.10(13) 2_535 1_545 ?
S6 Bi4 S6 88.04(18) . 1_545 ?
S8 Bi4 S10 171.2(2) . 2_545 ?
S9 Bi4 S10 87.32(16) 2_545 2_545 ?
S9 Bi4 S10 87.32(16) 2_535 2_545 ?
S6 Bi4 S10 102.14(18) . 2_545 ?
S6 Bi4 S10 102.14(18) 1_545 2_545 ?
S8 Bi4 Cs2 45.81(15) . 1_545 ?
S9 Bi4 Cs2 58.26(13) 2_545 1_545 ?
S9 Bi4 Cs2 58.26(13) 2_535 1_545 ?
S6 Bi4 Cs2 116.03(15) . 1_545 ?
S6 Bi4 Cs2 116.03(15) 1_545 1_545 ?
S10 Bi4 Cs2 125.38(13) 2_545 1_545 ?
S11 Bi5 S11 97.3(2) 5_544 5_534 ?
S11 Bi5 S9 89.99(16) 5_544 . ?
S11 Bi5 S9 89.99(16) 5_534 . ?
S11 Bi5 S11 87.36(16) 5_544 . ?
S11 Bi5 S11 87.36(16) 5_534 . ?
S9 Bi5 S11 175.99(19) . . ?
S11 Bi5 S10 173.89(14) 5_544 1_545 ?
S11 Bi5 S10 88.68(14) 5_534 1_545 ?
S9 Bi5 S10 91.49(16) . 1_545 ?
S11 Bi5 S10 91.46(15) . 1_545 ?
S11 Bi5 S10 88.68(14) 5_544 . ?
S11 Bi5 S10 173.88(14) 5_534 . ?
S9 Bi5 S10 91.49(16) . . ?
S11 Bi5 S10 91.46(15) . . ?
S10 Bi5 S10 85.35(18) 1_545 . ?
S11 Bi5 Cs1 49.03(10) 5_544 . ?
S11 Bi5 Cs1 49.03(10) 5_534 . ?
S9 Bi5 Cs1 82.77(14) . . ?
S11 Bi5 Cs1 93.22(13) . . ?
S10 Bi5 Cs1 137.07(9) 1_545 . ?
S10 Bi5 Cs1 137.07(9) . . ?
S13 Bi6 S12 91.69(17) . 1_545 ?
S13 Bi6 S12 91.69(17) . . ?
S12 Bi6 S12 99.2(2) 1_545 . ?
S13 Bi6 S15 82.43(15) . . ?
S12 Bi6 S15 171.18(15) 1_545 . ?
S12 Bi6 S15 87.64(13) . . ?
S13 Bi6 S15 82.43(15) . 1_545 ?
S12 Bi6 S15 87.63(13) 1_545 1_545 ?
S12 Bi6 S15 171.18(15) . 1_545 ?
S15 Bi6 S15 85.08(17) . 1_545 ?
S13 Bi6 S14 179.88(19) . 5_545 ?
S12 Bi6 S14 88.23(16) 1_545 5_545 ?
S12 Bi6 S14 88.23(16) . 5_545 ?
S15 Bi6 S14 97.66(14) . 5_545 ?
S15 Bi6 S14 97.66(14) 1_545 5_545 ?
S13 Bi6 Cs1 123.23(14) . . ?
S12 Bi6 Cs1 56.08(12) 1_545 . ?
S12 Bi6 Cs1 56.08(12) . . ?
S15 Bi6 Cs1 132.73(9) . . ?
S15 Bi6 Cs1 132.73(9) 1_545 . ?
S14 Bi6 Cs1 56.65(12) 5_545 . ?
S16 Bi7 S14 87.96(17) . 1_545 ?
S16 Bi7 S14 87.96(17) . . ?
S14 Bi7 S14 95.2(2) 1_545 . ?
S16 Bi7 S15 87.13(16) . . ?
S14 Bi7 S15 174.26(17) 1_545 . ?
S14 Bi7 S15 87.57(13) . . ?
S16 Bi7 S15 87.13(16) . 1_545 ?
S14 Bi7 S15 87.57(13) 1_545 1_545 ?
S14 Bi7 S15 174.26(17) . 1_545 ?
S15 Bi7 S15 89.21(18) . 1_545 ?
S16 Bi7 S15 175.47(19) . 5_545 ?
S14 Bi7 S15 95.09(15) 1_545 5_545 ?
S14 Bi7 S15 95.09(15) . 5_545 ?
S15 Bi7 S15 89.64(14) . 5_545 ?
S15 Bi7 S15 89.64(14) 1_545 5_545 ?
S13 Bi8 S13 95.09(19) . 1_565 ?
S13 Bi8 S3 73.13(15) . . ?
S13 Bi8 S3 73.13(15) 1_565 . ?
S13 Bi8 S15 81.61(15) . . ?
S13 Bi8 S15 81.60(15) 1_565 . ?
S3 Bi8 S15 142.04(18) . . ?
S13 Bi8 S5 145.02(17) . 1_565 ?
S13 Bi8 S5 83.39(14) 1_565 1_565 ?
S3 Bi8 S5 73.03(15) . 1_565 ?
S15 Bi8 S5 132.14(11) . 1_565 ?
S13 Bi8 S5 83.39(14) . . ?
S13 Bi8 S5 145.02(17) 1_565 . ?
S3 Bi8 S5 73.03(15) . . ?
S15 Bi8 S5 132.14(11) . . ?
S5 Bi8 S5 78.59(14) 1_565 . ?
S13 Bi8 S16 153.98(16) . 1_565 ?
S13 Bi8 S16 89.38(13) 1_565 1_565 ?
S3 Bi8 S16 132.37(11) . 1_565 ?
S15 Bi8 S16 73.70(14) . 1_565 ?
S5 Bi8 S16 60.94(14) 1_565 1_565 ?
S5 Bi8 S16 107.15(15) . 1_565 ?
S13 Bi8 S16 89.38(13) . . ?
S13 Bi8 S16 153.98(16) 1_565 . ?
S3 Bi8 S16 132.37(11) . . ?
S15 Bi8 S16 73.70(14) . . ?
S5 Bi8 S16 107.15(15) 1_565 . ?
S5 Bi8 S16 60.94(14) . . ?
S16 Bi8 S16 76.10(14) 1_565 . ?
S8 Bi9 S8 95.8(2) . 1_565 ?
S8 Bi9 S1 69.87(15) . . ?
S8 Bi9 S1 69.87(15) 1_565 . ?
S8 Bi9 S5 85.81(14) . . ?
S8 Bi9 S5 153.41(17) 1_565 . ?
S1 Bi9 S5 134.29(11) . . ?
S8 Bi9 S5 153.41(17) . 1_565 ?
S8 Bi9 S5 85.81(14) 1_565 1_565 ?
S1 Bi9 S5 134.29(11) . 1_565 ?
S5 Bi9 S5 81.34(16) . 1_565 ?
S8 Bi9 S6 77.78(15) . . ?
S8 Bi9 S6 77.78(15) 1_565 . ?
S1 Bi9 S6 130.69(18) . . ?
S5 Bi9 S6 76.66(15) . . ?
S5 Bi9 S6 76.65(15) 1_565 . ?
S8 Bi9 S2 80.95(14) . 1_545 ?
S8 Bi9 S2 142.83(18) 1_565 1_545 ?
S1 Bi9 S2 74.38(14) . 1_545 ?
S5 Bi9 S2 63.69(15) . 1_545 ?
S5 Bi9 S2 113.24(15) 1_565 1_545 ?
S6 Bi9 S2 136.00(10) . 1_545 ?
S8 Bi9 S2 142.83(18) . . ?
S8 Bi9 S2 80.95(14) 1_565 . ?
S1 Bi9 S2 74.38(14) . . ?
S5 Bi9 S2 113.24(15) . . ?
S5 Bi9 S2 63.69(15) 1_565 . ?
S6 Bi9 S2 136.00(10) . . ?
S2 Bi9 S2 79.99(15) 1_545 . ?
S14 Bi10 S7 75.18(16) . . ?
S14 Bi10 S7 75.18(16) . 1_565 ?
S7 Bi10 S7 90.93(18) . 1_565 ?
S14 Bi10 S16 76.38(15) . . ?
S7 Bi10 S16 86.50(13) . . ?
S7 Bi10 S16 151.15(17) 1_565 . ?
S14 Bi10 S16 76.38(15) . 1_565 ?
S7 Bi10 S16 151.15(17) . 1_565 ?
S7 Bi10 S16 86.50(13) 1_565 1_565 ?
S16 Bi10 S16 82.17(16) . 1_565 ?
S14 Bi10 S4 137.93(18) . . ?
S7 Bi10 S4 75.66(15) . . ?
S7 Bi10 S4 75.66(15) 1_565 . ?
S16 Bi10 S4 130.88(11) . . ?
S16 Bi10 S4 130.88(11) 1_565 . ?
S14 Bi10 S2 134.56(11) . . ?
S7 Bi10 S2 147.53(17) . . ?
S7 Bi10 S2 86.55(13) 1_565 . ?
S16 Bi10 S2 110.43(14) . . ?
S16 Bi10 S2 61.04(14) 1_565 . ?
S4 Bi10 S2 72.36(14) . . ?
S14 Bi10 S2 134.56(11) . 1_545 ?
S7 Bi10 S2 86.55(13) . 1_545 ?
S7 Bi10 S2 147.53(17) 1_565 1_545 ?
S16 Bi10 S2 61.04(14) . 1_545 ?
S16 Bi10 S2 110.43(14) 1_565 1_545 ?
S4 Bi10 S2 72.36(14) . 1_545 ?
S2 Bi10 S2 78.69(14) . 1_545 ?
S12 Cs1 S12 71.31(13) 1_545 . ?
S12 Cs1 S10 144.34(6) 1_545 5_544 ?
S12 Cs1 S10 144.34(6) . 5_544 ?
S12 Cs1 S11 83.23(13) 1_545 5_534 ?
S12 Cs1 S11 123.45(15) . 5_534 ?
S10 Cs1 S11 74.78(14) 5_544 5_534 ?
S12 Cs1 S11 123.45(15) 1_545 5_544 ?
S12 Cs1 S11 83.22(13) . 5_544 ?
S10 Cs1 S11 74.78(14) 5_544 5_544 ?
S11 Cs1 S11 70.06(12) 5_534 5_544 ?
S12 Cs1 S7 87.36(12) 1_545 5_535 ?
S12 Cs1 S7 128.11(15) . 5_535 ?
S10 Cs1 S7 69.19(14) 5_544 5_535 ?
S11 Cs1 S7 98.94(11) 5_534 5_535 ?
S11 Cs1 S7 143.95(15) 5_544 5_535 ?
S12 Cs1 S7 128.11(15) 1_545 5_545 ?
S12 Cs1 S7 87.36(12) . 5_545 ?
S10 Cs1 S7 69.19(14) 5_544 5_545 ?
S11 Cs1 S7 143.95(15) 5_534 5_545 ?
S11 Cs1 S7 98.94(11) 5_544 5_545 ?
S7 Cs1 S7 69.35(11) 5_535 5_545 ?
S12 Cs1 S14 70.29(13) 1_545 5_545 ?
S12 Cs1 S14 70.29(13) . 5_545 ?
S10 Cs1 S14 114.23(16) 5_544 5_545 ?
S11 Cs1 S14 144.59(6) 5_534 5_545 ?
S11 Cs1 S14 144.59(6) 5_544 5_545 ?
S7 Cs1 S14 57.96(12) 5_535 5_545 ?
S7 Cs1 S14 57.96(12) 5_545 5_545 ?
S12 Cs1 Cs1 54.34(6) 1_545 1_545 ?
S12 Cs1 Cs1 125.66(6) . 1_545 ?
S10 Cs1 Cs1 90.0 5_544 1_545 ?
S11 Cs1 Cs1 54.97(6) 5_534 1_545 ?
S11 Cs1 Cs1 125.03(6) 5_544 1_545 ?
S7 Cs1 Cs1 55.32(6) 5_535 1_545 ?
S7 Cs1 Cs1 124.67(6) 5_545 1_545 ?
S14 Cs1 Cs1 90.0 5_545 1_545 ?
S12 Cs1 Cs1 125.66(6) 1_545 1_565 ?
S12 Cs1 Cs1 54.34(6) . 1_565 ?
S10 Cs1 Cs1 90.0 5_544 1_565 ?
S11 Cs1 Cs1 125.03(6) 5_534 1_565 ?
S11 Cs1 Cs1 54.97(6) 5_544 1_565 ?
S7 Cs1 Cs1 124.67(6) 5_535 1_565 ?
S7 Cs1 Cs1 55.32(6) 5_545 1_565 ?
S14 Cs1 Cs1 90.0 5_545 1_565 ?
Cs1 Cs1 Cs1 180.0 1_545 1_565 ?
S12 Cs1 Bi6 39.45(7) 1_545 . ?
S12 Cs1 Bi6 39.45(7) . . ?
S10 Cs1 Bi6 161.57(12) 5_544 . ?
S11 Cs1 Bi6 119.63(10) 5_534 . ?
S11 Cs1 Bi6 119.63(10) 5_544 . ?
S7 Cs1 Bi6 95.89(11) 5_535 . ?
S7 Cs1 Bi6 95.89(11) 5_545 . ?
S14 Cs1 Bi6 47.34(10) 5_545 . ?
Cs1 Cs1 Bi6 90.0 1_545 . ?
Cs1 Cs1 Bi6 90.0 1_565 . ?
S12 Cs1 Bi5 101.78(11) 1_545 . ?
S12 Cs1 Bi5 101.78(11) . . ?
S10 Cs1 Bi5 75.75(12) 5_544 . ?
S11 Cs1 Bi5 35.28(6) 5_534 . ?
S11 Cs1 Bi5 35.28(6) 5_544 . ?
S7 Cs1 Bi5 129.15(9) 5_535 . ?
S7 Cs1 Bi5 129.15(9) 5_545 . ?
S14 Cs1 Bi5 170.02(11) 5_545 . ?
Cs1 Cs1 Bi5 90.0 1_545 . ?
Cs1 Cs1 Bi5 90.0 1_565 . ?
Bi6 Cs1 Bi5 122.68(4) . . ?
S12 Cs1 La3 99.88(11) 1_545 5_545 ?
S12 Cs1 La3 99.88(11) . 5_545 ?
S10 Cs1 La3 77.51(12) 5_544 5_545 ?
S11 Cs1 La3 134.46(9) 5_534 5_545 ?
S11 Cs1 La3 134.46(9) 5_544 5_545 ?
S7 Cs1 La3 36.78(7) 5_535 5_545 ?
S7 Cs1 La3 36.78(7) 5_545 5_545 ?
S14 Cs1 La3 36.72(10) 5_545 5_545 ?
Cs1 Cs1 La3 90.0 1_545 5_545 ?
Cs1 Cs1 La3 90.0 1_565 5_545 ?
Bi6 Cs1 La3 84.06(4) . 5_545 ?
Bi5 Cs1 La3 153.26(4) . 5_545 ?
S12 Cs1 Cs2 65.23(8) 1_545 2_554 ?
S12 Cs1 Cs2 33.53(11) . 2_554 ?
S10 Cs1 Cs2 140.67(10) 5_544 2_554 ?
S11 Cs1 Cs2 90.02(10) 5_534 2_554 ?
S11 Cs1 Cs2 65.93(10) 5_544 2_554 ?
S7 Cs1 Cs2 150.02(10) 5_535 2_554 ?
S7 Cs1 Cs2 117.49(7) 5_545 2_554 ?
S14 Cs1 Cs2 99.26(10) 5_545 2_554 ?
Cs1 Cs1 Cs2 110.834(9) 1_545 2_554 ?
Cs1 Cs1 Cs2 69.169(9) 1_565 2_554 ?
Bi6 Cs1 Cs2 55.39(3) . 2_554 ?
Bi5 Cs1 Cs2 71.46(3) . 2_554 ?
La3 Cs1 Cs2 132.80(4) 5_545 2_554 ?
S12 Cs1 Cs2 33.53(11) 1_545 2_544 ?
S12 Cs1 Cs2 65.23(8) . 2_544 ?
S10 Cs1 Cs2 140.67(10) 5_544 2_544 ?
S11 Cs1 Cs2 65.93(10) 5_534 2_544 ?
S11 Cs1 Cs2 90.02(10) 5_544 2_544 ?
S7 Cs1 Cs2 117.49(7) 5_535 2_544 ?
S7 Cs1 Cs2 150.02(10) 5_545 2_544 ?
S14 Cs1 Cs2 99.26(10) 5_545 2_544 ?
Cs1 Cs1 Cs2 69.169(9) 1_545 2_544 ?
Cs1 Cs1 Cs2 110.834(9) 1_565 2_544 ?
Bi6 Cs1 Cs2 55.39(3) . 2_544 ?
Bi5 Cs1 Cs2 71.46(3) . 2_544 ?
La3 Cs1 Cs2 132.80(4) 5_545 2_544 ?
Cs2 Cs1 Cs2 41.665(18) 2_554 2_544 ?
S8 Cs2 S12 149.11(16) 1_565 2 ?
S8 Cs2 S3 104.90(15) 1_565 2 ?
S12 Cs2 S3 105.99(15) 2 2 ?
S8 Cs2 S1 54.55(12) 1_565 . ?
S12 Cs2 S1 143.53(8) 2 . ?
S3 Cs2 S1 64.68(13) 2 . ?
S8 Cs2 S1 54.55(12) 1_565 1_565 ?
S12 Cs2 S1 143.53(8) 2 1_565 ?
S3 Cs2 S1 64.68(13) 2 1_565 ?
S1 Cs2 S1 67.33(11) . 1_565 ?
S8 Cs2 S13 137.89(10) 1_565 2 ?
S12 Cs2 S13 64.19(13) 2 2 ?
S3 Cs2 S13 55.29(12) 2 2 ?
S1 Cs2 S13 119.87(14) . 2 ?
S1 Cs2 S13 83.96(12) 1_565 2 ?
S8 Cs2 S13 137.89(10) 1_565 2_545 ?
S12 Cs2 S13 64.19(13) 2 2_545 ?
S3 Cs2 S13 55.29(12) 2 2_545 ?
S1 Cs2 S13 83.96(12) . 2_545 ?
S1 Cs2 S13 119.87(14) 1_565 2_545 ?
S13 Cs2 S13 65.94(11) 2 2_545 ?
S8 Cs2 S9 59.42(12) 1_565 2_545 ?
S12 Cs2 S9 94.69(14) 2 2_545 ?
S3 Cs2 S9 142.98(9) 2 2_545 ?
S1 Cs2 S9 80.35(12) . 2_545 ?
S1 Cs2 S9 113.71(14) 1_565 2_545 ?
S13 Cs2 S9 158.08(14) 2 2_545 ?
S13 Cs2 S9 111.62(9) 2_545 2_545 ?
S8 Cs2 S9 59.42(12) 1_565 2 ?
S12 Cs2 S9 94.69(14) 2 2 ?
S3 Cs2 S9 142.98(9) 2 2 ?
S1 Cs2 S9 113.71(14) . 2 ?
S1 Cs2 S9 80.35(12) 1_565 2 ?
S13 Cs2 S9 111.62(9) 2 2 ?
S13 Cs2 S9 158.08(14) 2_545 2 ?
S9 Cs2 S9 61.83(11) 2_545 2 ?
S8 Cs2 Cs2 90.0 1_565 1_545 ?
S12 Cs2 Cs2 90.0 2 1_545 ?
S3 Cs2 Cs2 90.0 2 1_545 ?
S1 Cs2 Cs2 56.33(6) . 1_545 ?
S1 Cs2 Cs2 123.66(6) 1_565 1_545 ?
S13 Cs2 Cs2 122.97(5) 2 1_545 ?
S13 Cs2 Cs2 57.03(5) 2_545 1_545 ?
S9 Cs2 Cs2 59.08(5) 2_545 1_545 ?
S9 Cs2 Cs2 120.92(5) 2 1_545 ?
S8 Cs2 Cs2 90.0 1_565 1_565 ?
S12 Cs2 Cs2 90.0 2 1_565 ?
S3 Cs2 Cs2 90.0 2 1_565 ?
S1 Cs2 Cs2 123.66(6) . 1_565 ?
S1 Cs2 Cs2 56.33(6) 1_565 1_565 ?
S13 Cs2 Cs2 57.03(5) 2 1_565 ?
S13 Cs2 Cs2 122.97(5) 2_545 1_565 ?
S9 Cs2 Cs2 120.92(5) 2_545 1_565 ?
S9 Cs2 Cs2 59.08(5) 2 1_565 ?
S8 Cs2 Bi1 58.84(11) 1_565 . ?
S12 Cs2 Bi1 152.05(12) 2 . ?
S3 Cs2 Bi1 46.06(10) 2 . ?
S1 Cs2 Bi1 35.82(7) . . ?
S1 Cs2 Bi1 35.82(7) 1_565 . ?
S13 Cs2 Bi1 92.78(10) 2 . ?
S13 Cs2 Bi1 92.78(10) 2_545 . ?
S9 Cs2 Bi1 109.15(10) 2_545 . ?
S9 Cs2 Bi1 109.15(10) 2 . ?
Cs2 Cs2 Bi1 90.0 1_545 . ?
Cs2 Cs2 Bi1 90.0 1_565 . ?
S8 Cs2 Bi4 33.03(10) 1_565 1_565 ?
S12 Cs2 Bi4 116.08(12) 2 1_565 ?
S3 Cs2 Bi4 137.93(11) 2 1_565 ?
S1 Cs2 Bi4 80.73(11) . 1_565 ?
S1 Cs2 Bi4 80.73(11) 1_565 1_565 ?
S13 Cs2 Bi4 146.67(6) 2 1_565 ?
S13 Cs2 Bi4 146.67(6) 2_545 1_565 ?
S9 Cs2 Bi4 36.58(7) 2_545 1_565 ?
S9 Cs2 Bi4 36.58(7) 2 1_565 ?
Cs2 Cs2 Bi4 90.0 1_545 1_565 ?
Cs2 Cs2 Bi4 90.0 1_565 1_565 ?
Bi1 Cs2 Bi4 91.87(4) . 1_565 ?
S8 Cs2 La1 141.58(12) 1_565 2 ?
S12 Cs2 La1 69.31(11) 2 2 ?
S3 Cs2 La1 36.68(10) 2 2 ?
S1 Cs2 La1 94.79(11) . 2 ?
S1 Cs2 La1 94.79(11) 1_565 2 ?
S13 Cs2 La1 34.44(6) 2 2 ?
S13 Cs2 La1 34.44(6) 2_545 2 ?
S9 Cs2 La1 145.88(7) 2_545 2 ?
S9 Cs2 La1 145.88(7) 2 2 ?
Cs2 Cs2 La1 90.0 1_545 2 ?
Cs2 Cs2 La1 90.0 1_565 2 ?
Bi1 Cs2 La1 82.74(4) . 2 ?
Bi4 Cs2 La1 174.61(5) 1_565 2 ?
S8 Cs2 Cs1 118.81(11) 1_565 2 ?
S12 Cs2 Cs1 34.44(8) 2 2 ?
S3 Cs2 Cs1 130.54(10) 2 2 ?
S1 Cs2 Cs1 162.68(9) . 2 ?
S1 Cs2 Cs1 124.08(6) 1_565 2 ?
S13 Cs2 Cs1 76.28(10) 2 2 ?
S13 Cs2 Cs1 98.62(10) 2_545 2 ?
S9 Cs2 Cs1 82.80(9) 2_545 2 ?
S9 Cs2 Cs1 60.61(9) 2 2 ?
Cs2 Cs2 Cs1 110.835(9) 1_545 2 ?
Cs2 Cs2 Cs1 69.169(9) 1_565 2 ?
Bi1 Cs2 Cs1 159.167(9) . 2 ?
Bi4 Cs2 Cs1 88.14(4) 1_565 2 ?
La1 Cs2 Cs1 96.90(4) 2 2 ?
S8 Cs2 Cs1 118.81(11) 1_565 2_545 ?
S12 Cs2 Cs1 34.44(8) 2 2_545 ?
S3 Cs2 Cs1 130.54(10) 2 2_545 ?
S1 Cs2 Cs1 124.08(6) . 2_545 ?
S1 Cs2 Cs1 162.68(9) 1_565 2_545 ?
S13 Cs2 Cs1 98.62(10) 2 2_545 ?
S13 Cs2 Cs1 76.28(10) 2_545 2_545 ?
S9 Cs2 Cs1 60.61(10) 2_545 2_545 ?
S9 Cs2 Cs1 82.80(9) 2 2_545 ?
Cs2 Cs2 Cs1 69.169(9) 1_545 2_545 ?
Cs2 Cs2 Cs1 110.835(9) 1_565 2_545 ?
Bi1 Cs2 Cs1 159.167(9) . 2_545 ?
Bi4 Cs2 Cs1 88.14(4) 1_565 2_545 ?
La1 Cs2 Cs1 96.90(4) 2 2_545 ?
Cs1 Cs2 Cs1 41.666(18) 2 2_545 ?
Bi1 S1 Bi1 99.9(2) . 1_545 ?
Bi1 S1 Bi9 98.97(16) . . ?
Bi1 S1 Bi9 98.97(16) 1_545 . ?
Bi1 S1 S8 85.33(10) . 1_565 ?
Bi1 S1 S8 151.4(3) 1_545 1_565 ?
Bi9 S1 S8 52.48(14) . 1_565 ?
Bi1 S1 S8 151.4(3) . . ?
Bi1 S1 S8 85.33(10) 1_545 . ?
Bi9 S1 S8 52.48(14) . . ?
S8 S1 S8 77.6(2) 1_565 . ?
Bi1 S1 Cs2 148.6(2) . 1_545 ?
Bi1 S1 Cs2 90.29(8) 1_545 1_545 ?
Bi9 S1 Cs2 108.75(16) . 1_545 ?
S8 S1 Cs2 99.81(19) 1_565 1_545 ?
S8 S1 Cs2 58.35(14) . 1_545 ?
Bi1 S1 Cs2 90.29(8) . . ?
Bi1 S1 Cs2 148.6(2) 1_545 . ?
Bi9 S1 Cs2 108.75(16) . . ?
S8 S1 Cs2 58.35(14) 1_565 . ?
S8 S1 Cs2 99.81(19) . . ?
Cs2 S1 Cs2 67.33(11) 1_545 . ?
Bi1 S1 S2 43.94(12) . . ?
Bi1 S1 S2 97.20(18) 1_545 . ?
Bi9 S1 S2 55.85(13) . . ?
S8 S1 S2 67.13(16) 1_565 . ?
S8 S1 S2 107.7(2) . . ?
Cs2 S1 S2 163.7(2) 1_545 . ?
Cs2 S1 S2 110.33(7) . . ?
Bi1 S1 S2 97.20(18) . 1_545 ?
Bi1 S1 S2 43.94(12) 1_545 1_545 ?
Bi9 S1 S2 55.85(13) . 1_545 ?
S8 S1 S2 107.7(2) 1_565 1_545 ?
S8 S1 S2 67.13(16) . 1_545 ?
Cs2 S1 S2 110.33(7) 1_545 1_545 ?
Cs2 S1 S2 163.7(2) . 1_545 ?
S2 S1 S2 67.06(14) . 1_545 ?
Bi1 S2 La2 95.19(16) . 1_565 ?
Bi1 S2 Bi9 95.19(16) . 1_565 ?
La2 S2 Bi9 0.00(7) 1_565 1_565 ?
Bi1 S2 Bi9 95.18(16) . . ?
La2 S2 Bi9 79.99(15) 1_565 . ?
Bi9 S2 Bi9 79.99(15) 1_565 . ?
Bi1 S2 S16 156.9(3) . 1_565 ?
La2 S2 S16 102.45(17) 1_565 1_565 ?
Bi9 S2 S16 102.45(17) 1_565 1_565 ?
Bi9 S2 S16 102.45(17) . 1_565 ?
Bi1 S2 La3 105.74(17) . 1_565 ?
La2 S2 La3 96.83(5) 1_565 1_565 ?
Bi9 S2 La3 96.83(5) 1_565 1_565 ?
Bi9 S2 La3 159.1(2) . 1_565 ?
S16 S2 La3 57.74(12) 1_565 1_565 ?
Bi1 S2 Bi10 105.74(17) . 1_565 ?
La2 S2 Bi10 96.83(5) 1_565 1_565 ?
Bi9 S2 Bi10 96.83(5) 1_565 1_565 ?
Bi9 S2 Bi10 159.1(2) . 1_565 ?
S16 S2 Bi10 57.74(12) 1_565 1_565 ?
La3 S2 Bi10 0.00(4) 1_565 1_565 ?
Bi1 S2 Bi10 105.74(17) . . ?
La2 S2 Bi10 159.1(2) 1_565 . ?
Bi9 S2 Bi10 159.1(2) 1_565 . ?
Bi9 S2 Bi10 96.83(5) . . ?
S16 S2 Bi10 57.74(12) 1_565 . ?
La3 S2 Bi10 78.69(14) 1_565 . ?
Bi10 S2 Bi10 78.69(14) 1_565 . ?
Bi1 S2 S5 142.3(3) . 1_565 ?
La2 S2 S5 57.51(12) 1_565 1_565 ?
Bi9 S2 S5 57.51(12) 1_565 1_565 ?
Bi9 S2 S5 57.51(12) . 1_565 ?
S16 S2 S5 60.86(19) 1_565 1_565 ?
La3 S2 S5 103.22(17) 1_565 1_565 ?
Bi10 S2 S5 103.22(17) 1_565 1_565 ?
Bi10 S2 S5 103.22(17) . 1_565 ?
Bi1 S2 S1 46.20(12) . 1_565 ?
La2 S2 S1 49.77(12) 1_565 1_565 ?
Bi9 S2 S1 49.77(12) 1_565 1_565 ?
Bi9 S2 S1 93.68(17) . 1_565 ?
S16 S2 S1 144.98(10) 1_565 1_565 ?
La3 S2 S1 100.02(9) 1_565 1_565 ?
Bi10 S2 S1 100.02(9) 1_565 1_565 ?
Bi10 S2 S1 151.0(2) . 1_565 ?
S5 S2 S1 105.25(19) 1_565 1_565 ?
Bi1 S2 S1 46.20(12) . . ?
La2 S2 S1 93.68(17) 1_565 . ?
Bi9 S2 S1 93.68(17) 1_565 . ?
Bi9 S2 S1 49.77(12) . . ?
S16 S2 S1 144.98(10) 1_565 . ?
La3 S2 S1 151.0(2) 1_565 . ?
Bi10 S2 S1 151.0(2) 1_565 . ?
Bi10 S2 S1 100.02(9) . . ?
S5 S2 S1 105.25(19) 1_565 . ?
S1 S2 S1 67.06(14) 1_565 . ?
Bi1 S2 S4 52.96(14) . 1_565 ?
La2 S2 S4 98.59(10) 1_565 1_565 ?
Bi9 S2 S4 98.59(10) 1_565 1_565 ?
Bi9 S2 S4 148.0(2) . 1_565 ?
S16 S2 S4 108.9(2) 1_565 1_565 ?
La3 S2 S4 52.81(12) 1_565 1_565 ?
Bi10 S2 S4 52.81(12) 1_565 1_565 ?
Bi10 S2 S4 94.89(17) . 1_565 ?
S5 S2 S4 146.51(9) 1_565 1_565 ?
S1 S2 S4 63.51(15) 1_565 1_565 ?
S1 S2 S4 98.91(19) . 1_565 ?
Bi1 S2 S4 52.95(14) . . ?
La2 S2 S4 148.0(2) 1_565 . ?
Bi9 S2 S4 148.0(2) 1_565 . ?
Bi9 S2 S4 98.59(10) . . ?
S16 S2 S4 108.9(2) 1_565 . ?
La3 S2 S4 94.89(17) 1_565 . ?
Bi10 S2 S4 94.89(17) 1_565 . ?
Bi10 S2 S4 52.81(12) . . ?
S5 S2 S4 146.51(9) 1_565 . ?
S1 S2 S4 98.91(19) 1_565 . ?
S1 S2 S4 63.51(15) . . ?
S4 S2 S4 65.89(15) 1_565 . ?
Bi2 S3 Bi2 97.35(19) . 1_565 ?
Bi2 S3 Bi8 100.00(17) . . ?
Bi2 S3 Bi8 100.00(17) 1_565 . ?
Bi2 S3 Bi1 80.03(14) . 2_554 ?
Bi2 S3 Bi1 80.03(14) 1_565 2_554 ?
Bi8 S3 Bi1 179.9(2) . 2_554 ?
Bi2 S3 S13 88.49(10) . . ?
Bi2 S3 S13 151.2(2) 1_565 . ?
Bi8 S3 S13 51.23(13) . . ?
Bi1 S3 S13 128.73(17) 2_554 . ?
Bi2 S3 S13 151.2(2) . 1_565 ?
Bi2 S3 S13 88.49(10) 1_565 1_565 ?
Bi8 S3 S13 51.23(13) . 1_565 ?
Bi1 S3 S13 128.73(17) 2_554 1_565 ?
S13 S3 S13 73.91(17) . 1_565 ?
Bi2 S3 Cs2 127.73(12) . 2_554 ?
Bi2 S3 Cs2 127.73(12) 1_565 2_554 ?
Bi8 S3 Cs2 96.81(16) . 2_554 ?
Bi1 S3 Cs2 83.13(15) 2_554 2_554 ?
S13 S3 Cs2 65.25(14) . 2_554 ?
S13 S3 Cs2 65.25(14) 1_565 2_554 ?
Bi2 S3 S5 96.36(19) . 1_565 ?
Bi2 S3 S5 43.54(12) 1_565 1_565 ?
Bi8 S3 S5 57.18(13) . 1_565 ?
Bi1 S3 S5 122.86(16) 2_554 1_565 ?
S13 S3 S5 107.9(2) . 1_565 ?
S13 S3 S5 68.83(15) 1_565 1_565 ?
Cs2 S3 S5 133.60(14) 2_554 1_565 ?
Bi2 S3 S5 43.54(12) . . ?
Bi2 S3 S5 96.36(19) 1_565 . ?
Bi8 S3 S5 57.18(13) . . ?
Bi1 S3 S5 122.86(16) 2_554 . ?
S13 S3 S5 68.83(15) . . ?
S13 S3 S5 107.9(2) 1_565 . ?
Cs2 S3 S5 133.60(14) 2_554 . ?
S5 S3 S5 67.62(16) 1_565 . ?
Bi3 S4 Bi3 94.58(19) 1_565 . ?
Bi3 S4 Bi1 168.2(3) 1_565 1_545 ?
Bi3 S4 Bi1 89.01(4) . 1_545 ?
Bi3 S4 Bi1 89.00(4) 1_565 . ?
Bi3 S4 Bi1 168.2(3) . . ?
Bi1 S4 Bi1 85.36(16) 1_545 . ?
Bi3 S4 Bi10 93.36(17) 1_565 . ?
Bi3 S4 Bi10 93.36(17) . . ?
Bi1 S4 Bi10 97.63(16) 1_545 . ?
Bi1 S4 Bi10 97.64(16) . . ?
Bi3 S4 S7 95.80(19) 1_565 . ?
Bi3 S4 S7 44.56(12) . . ?
Bi1 S4 S7 94.62(10) 1_545 . ?
Bi1 S4 S7 146.2(2) . . ?
Bi10 S4 S7 48.81(12) . . ?
Bi3 S4 S7 44.56(12) 1_565 1_565 ?
Bi3 S4 S7 95.80(19) . 1_565 ?
Bi1 S4 S7 146.2(2) 1_545 1_565 ?
Bi1 S4 S7 94.63(10) . 1_565 ?
Bi10 S4 S7 48.81(12) . 1_565 ?
S7 S4 S7 67.23(16) . 1_565 ?
Bi3 S4 Bi2 98.61(17) 1_565 2_545 ?
Bi3 S4 Bi2 98.61(17) . 2_545 ?
Bi1 S4 Bi2 69.72(13) 1_545 2_545 ?
Bi1 S4 Bi2 69.72(13) . 2_545 ?
Bi10 S4 Bi2 162.3(2) . 2_545 ?
S7 S4 Bi2 141.48(13) . 2_545 ?
S7 S4 Bi2 141.49(13) 1_565 2_545 ?
Bi3 S4 S2 92.67(10) 1_565 . ?
Bi3 S4 S2 147.8(2) . . ?
Bi1 S4 S2 90.23(17) 1_545 . ?
Bi1 S4 S2 42.83(11) . . ?
Bi10 S4 S2 54.83(13) . . ?
S7 S4 S2 103.5(2) . . ?
S7 S4 S2 68.32(15) 1_565 . ?
Bi2 S4 S2 111.28(17) 2_545 . ?
Bi3 S4 S2 147.8(2) 1_565 1_545 ?
Bi3 S4 S2 92.67(10) . 1_545 ?
Bi1 S4 S2 42.82(11) 1_545 1_545 ?
Bi1 S4 S2 90.23(17) . 1_545 ?
Bi10 S4 S2 54.83(13) . 1_545 ?
S7 S4 S2 68.32(15) . 1_545 ?
S7 S4 S2 103.5(2) 1_565 1_545 ?
Bi2 S4 S2 111.28(17) 2_545 1_545 ?
S2 S4 S2 65.89(15) . 1_545 ?
Bi2 S5 La2 101.56(17) . 1_545 ?
Bi2 S5 Bi9 101.56(17) . 1_545 ?
La2 S5 Bi9 0.00(6) 1_545 1_545 ?
Bi2 S5 Bi9 101.56(17) . . ?
La2 S5 Bi9 81.34(16) 1_545 . ?
Bi9 S5 Bi9 81.34(16) 1_545 . ?
Bi2 S5 Bi8 96.89(17) . . ?
La2 S5 Bi8 161.4(2) 1_545 . ?
Bi9 S5 Bi8 161.4(2) 1_545 . ?
Bi9 S5 Bi8 97.04(5) . . ?
Bi2 S5 La1 96.89(17) . 1_545 ?
La2 S5 La1 97.04(5) 1_545 1_545 ?
Bi9 S5 La1 97.04(5) 1_545 1_545 ?
Bi9 S5 La1 161.4(2) . 1_545 ?
Bi8 S5 La1 78.58(14) . 1_545 ?
Bi2 S5 Bi8 96.89(17) . 1_545 ?
La2 S5 Bi8 97.04(5) 1_545 1_545 ?
Bi9 S5 Bi8 97.04(5) 1_545 1_545 ?
Bi9 S5 Bi8 161.4(2) . 1_545 ?
Bi8 S5 Bi8 78.58(14) . 1_545 ?
La1 S5 Bi8 0.00(6) 1_545 1_545 ?
Bi2 S5 S16 149.9(3) . . ?
La2 S5 S16 101.15(17) 1_545 . ?
Bi9 S5 S16 101.15(17) 1_545 . ?
Bi9 S5 S16 101.15(17) . . ?
Bi8 S5 S16 60.85(13) . . ?
La1 S5 S16 60.85(13) 1_545 . ?
Bi8 S5 S16 60.85(13) 1_545 . ?
Bi2 S5 S2 152.2(3) . 1_545 ?
La2 S5 S2 58.79(13) 1_545 1_545 ?
Bi9 S5 S2 58.79(13) 1_545 1_545 ?
Bi9 S5 S2 58.79(13) . 1_545 ?
Bi8 S5 S2 104.48(17) . 1_545 ?
La1 S5 S2 104.48(17) 1_545 1_545 ?
Bi8 S5 S2 104.48(17) 1_545 1_545 ?
S16 S5 S2 57.86(18) . 1_545 ?
Bi2 S5 S3 47.80(12) . 1_545 ?
La2 S5 S3 97.45(10) 1_545 1_545 ?
Bi9 S5 S3 97.45(10) 1_545 1_545 ?
Bi9 S5 S3 148.8(2) . 1_545 ?
Bi8 S5 S3 93.39(17) . 1_545 ?
La1 S5 S3 49.79(11) 1_545 1_545 ?
Bi8 S5 S3 49.79(11) 1_545 1_545 ?
S16 S5 S3 109.64(19) . 1_545 ?
S2 S5 S3 145.31(9) 1_545 1_545 ?
Bi2 S5 S3 47.79(12) . . ?
La2 S5 S3 148.8(2) 1_545 . ?
Bi9 S5 S3 148.8(2) 1_545 . ?
Bi9 S5 S3 97.45(10) . . ?
Bi8 S5 S3 49.79(11) . . ?
La1 S5 S3 93.39(17) 1_545 . ?
Bi8 S5 S3 93.39(17) 1_545 . ?
S16 S5 S3 109.64(19) . . ?
S2 S5 S3 145.31(9) 1_545 . ?
S3 S5 S3 67.62(16) 1_545 . ?
Bi4 S6 Bi4 88.04(18) . 1_565 ?
Bi4 S6 Bi2 177.7(3) . 1_565 ?
Bi4 S6 Bi2 92.55(2) 1_565 1_565 ?
Bi4 S6 Bi2 92.55(2) . . ?
Bi4 S6 Bi2 177.7(3) 1_565 . ?
Bi2 S6 Bi2 86.77(17) 1_565 . ?
Bi4 S6 Bi9 90.09(18) . . ?
Bi4 S6 Bi9 90.09(18) 1_565 . ?
Bi2 S6 Bi9 92.13(18) 1_565 . ?
Bi2 S6 Bi9 92.13(18) . . ?
Bi4 S6 Bi3 78.15(16) . 2_544 ?
Bi4 S6 Bi3 78.15(16) 1_565 2_544 ?
Bi2 S6 Bi3 99.79(19) 1_565 2_544 ?
Bi2 S6 Bi3 99.79(19) . 2_544 ?
Bi9 S6 Bi3 163.5(2) . 2_544 ?
Bi4 S6 S8 43.91(12) . . ?
Bi4 S6 S8 92.55(19) 1_565 . ?
Bi2 S6 S8 138.2(3) 1_565 . ?
Bi2 S6 S8 89.42(13) . . ?
Bi9 S6 S8 46.45(12) . . ?
Bi3 S6 S8 121.81(17) 2_544 . ?
Bi4 S6 S8 92.55(19) . 1_565 ?
Bi4 S6 S8 43.91(12) 1_565 1_565 ?
Bi2 S6 S8 89.42(13) 1_565 1_565 ?
Bi2 S6 S8 138.2(3) . 1_565 ?
Bi9 S6 S8 46.45(12) . 1_565 ?
Bi3 S6 S8 121.81(17) 2_544 1_565 ?
S8 S6 S8 66.78(16) . 1_565 ?
Bi3 S7 La3 104.32(17) . 1_545 ?
Bi3 S7 Bi10 104.32(17) . 1_545 ?
La3 S7 Bi10 0.00(8) 1_545 1_545 ?
Bi3 S7 Bi10 104.32(17) . . ?
La3 S7 Bi10 90.93(18) 1_545 . ?
Bi10 S7 Bi10 90.93(18) 1_545 . ?
Bi3 S7 S14 144.20(9) . . ?
La3 S7 S14 102.9(2) 1_545 . ?
Bi10 S7 S14 102.9(2) 1_545 . ?
Bi10 S7 S14 52.33(12) . . ?
Bi3 S7 S14 144.20(9) . 1_545 ?
La3 S7 S14 52.33(12) 1_545 1_545 ?
Bi10 S7 S14 52.33(12) 1_545 1_545 ?
Bi10 S7 S14 102.9(2) . 1_545 ?
S14 S7 S14 71.58(18) . 1_545 ?
Bi3 S7 Cs1 99.79(16) . 5_535 ?
La3 S7 Cs1 94.62(7) 1_545 5_535 ?
Bi10 S7 Cs1 94.62(7) 1_545 5_535 ?
Bi10 S7 Cs1 153.1(2) . 5_535 ?
S14 S7 Cs1 100.78(18) . 5_535 ?
S14 S7 Cs1 61.42(12) 1_545 5_535 ?
Bi3 S7 Cs1 99.79(16) . 5_545 ?
La3 S7 Cs1 153.1(2) 1_545 5_545 ?
Bi10 S7 Cs1 153.1(2) 1_545 5_545 ?
Bi10 S7 Cs1 94.62(7) . 5_545 ?
S14 S7 Cs1 61.41(12) . 5_545 ?
S14 S7 Cs1 100.78(18) 1_545 5_545 ?
Cs1 S7 Cs1 69.35(11) 5_535 5_545 ?
Bi3 S7 S4 48.78(13) . 1_545 ?
La3 S7 S4 55.53(12) 1_545 1_545 ?
Bi10 S7 S4 55.53(12) 1_545 1_545 ?
Bi10 S7 S4 102.91(19) . 1_545 ?
S14 S7 S4 149.7(2) . 1_545 ?
S14 S7 S4 102.45(12) 1_545 1_545 ?
Cs1 S7 S4 101.93(10) 5_535 1_545 ?
Cs1 S7 S4 146.8(2) 5_545 1_545 ?
Bi3 S7 S4 48.78(13) . . ?
La3 S7 S4 102.91(19) 1_545 . ?
Bi10 S7 S4 102.91(19) 1_545 . ?
Bi10 S7 S4 55.54(12) . . ?
S14 S7 S4 102.45(12) . . ?
S14 S7 S4 149.7(2) 1_545 . ?
Cs1 S7 S4 146.8(2) 5_535 . ?
Cs1 S7 S4 101.93(10) 5_545 . ?
S4 S7 S4 67.24(16) 1_545 . ?
Bi4 S8 Bi9 107.39(17) . . ?
Bi4 S8 La2 107.39(17) . 1_545 ?
Bi9 S8 La2 95.8(2) . 1_545 ?
Bi4 S8 Bi9 107.39(17) . 1_545 ?
Bi9 S8 Bi9 95.8(2) . 1_545 ?
La2 S8 Bi9 0.00(7) 1_545 1_545 ?
Bi4 S8 S1 137.52(14) . . ?
Bi9 S8 S1 57.65(13) . . ?
La2 S8 S1 113.3(2) 1_545 . ?
Bi9 S8 S1 113.3(2) 1_545 . ?
Bi4 S8 S1 137.52(14) . 1_545 ?
Bi9 S8 S1 113.3(2) . 1_545 ?
La2 S8 S1 57.65(13) 1_545 1_545 ?
Bi9 S8 S1 57.65(13) 1_545 1_545 ?
S1 S8 S1 77.6(2) . 1_545 ?
Bi4 S8 Cs2 101.16(19) . 1_545 ?
Bi9 S8 Cs2 122.05(15) . 1_545 ?
La2 S8 Cs2 122.06(15) 1_545 1_545 ?
Bi9 S8 Cs2 122.06(15) 1_545 1_545 ?
S1 S8 Cs2 67.11(16) . 1_545 ?
S1 S8 Cs2 67.11(16) 1_545 1_545 ?
Bi4 S8 S9 48.89(13) . 2_545 ?
Bi9 S8 S9 95.31(9) . 2_545 ?
La2 S8 S9 156.1(2) 1_545 2_545 ?
Bi9 S8 S9 156.1(2) 1_545 2_545 ?
S1 S8 S9 90.55(15) . 2_545 ?
S1 S8 S9 134.7(2) 1_545 2_545 ?
Cs2 S8 S9 68.01(15) 1_545 2_545 ?
Bi4 S8 S9 48.89(13) . 2_535 ?
Bi9 S8 S9 156.1(2) . 2_535 ?
La2 S8 S9 95.32(9) 1_545 2_535 ?
Bi9 S8 S9 95.32(9) 1_545 2_535 ?
S1 S8 S9 134.7(2) . 2_535 ?
S1 S8 S9 90.55(15) 1_545 2_535 ?
Cs2 S8 S9 68.01(15) 1_545 2_535 ?
S9 S8 S9 67.19(15) 2_545 2_535 ?
Bi4 S8 S6 51.98(14) . 1_545 ?
Bi9 S8 S6 104.7(2) . 1_545 ?
La2 S8 S6 55.77(14) 1_545 1_545 ?
Bi9 S8 S6 55.77(14) 1_545 1_545 ?
S1 S8 S6 160.2(2) . 1_545 ?
S1 S8 S6 104.52(12) 1_545 1_545 ?
Cs2 S8 S6 132.24(15) 1_545 1_545 ?
S9 S8 S6 100.8(2) 2_545 1_545 ?
S9 S8 S6 65.09(16) 2_535 1_545 ?
Bi4 S8 S6 51.98(14) . . ?
Bi9 S8 S6 55.77(14) . . ?
La2 S8 S6 104.7(2) 1_545 . ?
Bi9 S8 S6 104.7(2) 1_545 . ?
S1 S8 S6 104.52(12) . . ?
S1 S8 S6 160.2(2) 1_545 . ?
Cs2 S8 S6 132.24(15) 1_545 . ?
S9 S8 S6 65.09(16) 2_545 . ?
S9 S8 S6 100.8(2) 2_535 . ?
S6 S8 S6 66.78(16) 1_545 . ?
Bi5 S9 Bi4 96.92(18) . 2_544 ?
Bi5 S9 Bi4 96.92(18) . 2_534 ?
Bi4 S9 Bi4 94.3(2) 2_544 2_534 ?
Bi5 S9 S8 140.16(15) . 2_544 ?
Bi4 S9 S8 44.42(12) 2_544 2_544 ?
Bi4 S9 S8 95.58(19) 2_534 2_544 ?
Bi5 S9 S8 140.16(15) . 2_534 ?
Bi4 S9 S8 95.58(19) 2_544 2_534 ?
Bi4 S9 S8 44.42(12) 2_534 2_534 ?
S8 S9 S8 67.20(15) 2_544 2_534 ?
Bi5 S9 Cs2 130.88(16) . 2_554 ?
Bi4 S9 Cs2 85.16(10) 2_544 2_554 ?
Bi4 S9 Cs2 132.0(2) 2_534 2_554 ?
S8 S9 Cs2 52.57(12) 2_544 2_554 ?
S8 S9 Cs2 87.76(16) 2_534 2_554 ?
Bi5 S9 Cs2 130.88(16) . 2_544 ?
Bi4 S9 Cs2 132.0(2) 2_544 2_544 ?
Bi4 S9 Cs2 85.16(10) 2_534 2_544 ?
S8 S9 Cs2 87.76(16) 2_544 2_544 ?
S8 S9 Cs2 52.57(12) 2_534 2_544 ?
Cs2 S9 Cs2 61.84(11) 2_554 2_544 ?
Bi3 S10 Bi3 89.29(19) 1_564 1_554 ?
Bi3 S10 Bi5 167.8(3) 1_564 . ?
Bi3 S10 Bi5 91.43(4) 1_554 . ?
Bi3 S10 Bi5 91.43(4) 1_564 1_565 ?
Bi3 S10 Bi5 167.8(3) 1_554 1_565 ?
Bi5 S10 Bi5 85.35(18) . 1_565 ?
Bi3 S10 Bi4 84.10(15) 1_564 2_544 ?
Bi3 S10 Bi4 84.10(15) 1_554 2_544 ?
Bi5 S10 Bi4 83.91(16) . 2_544 ?
Bi5 S10 Bi4 83.91(16) 1_565 2_544 ?
Bi3 S10 Cs1 95.38(17) 1_564 5_544 ?
Bi3 S10 Cs1 95.38(17) 1_554 5_544 ?
Bi5 S10 Cs1 96.64(15) . 5_544 ?
Bi5 S10 Cs1 96.64(15) 1_565 5_544 ?
Bi4 S10 Cs1 179.3(2) 2_544 5_544 ?
Bi5 S11 Bi5 97.3(2) 5_544 5_534 ?
Bi5 S11 Bi5 92.64(16) 5_544 . ?
Bi5 S11 Bi5 92.64(16) 5_534 . ?
Bi5 S11 Cs1 163.90(19) 5_544 5_534 ?
Bi5 S11 Cs1 95.70(5) 5_534 5_534 ?
Bi5 S11 Cs1 96.28(15) . 5_534 ?
Bi5 S11 Cs1 95.70(5) 5_544 5_544 ?
Bi5 S11 Cs1 163.90(19) 5_534 5_544 ?
Bi5 S11 Cs1 96.28(15) . 5_544 ?
Cs1 S11 Cs1 70.06(12) 5_534 5_544 ?
Bi6 S12 Bi6 99.2(2) 1_565 . ?
Bi6 S12 Cs2 103.59(17) 1_565 2_554 ?
Bi6 S12 Cs2 103.60(17) . 2_554 ?
Bi6 S12 Cs1 142.3(2) 1_565 . ?
Bi6 S12 Cs1 84.47(9) . . ?
Cs2 S12 Cs1 112.03(15) 2_554 . ?
Bi6 S12 Cs1 84.47(9) 1_565 1_565 ?
Bi6 S12 Cs1 142.3(2) . 1_565 ?
Cs2 S12 Cs1 112.03(15) 2_554 1_565 ?
Cs1 S12 Cs1 71.31(13) . 1_565 ?
Bi6 S13 La1 104.13(16) . 1_545 ?
Bi6 S13 Bi8 104.13(16) . 1_545 ?
La1 S13 Bi8 0.00(7) 1_545 1_545 ?
Bi6 S13 Bi8 104.13(16) . . ?
La1 S13 Bi8 95.10(19) 1_545 . ?
Bi8 S13 Bi8 95.10(19) 1_545 . ?
Bi6 S13 S3 142.26(10) . 1_545 ?
La1 S13 S3 55.64(13) 1_545 1_545 ?
Bi8 S13 S3 55.64(13) 1_545 1_545 ?
Bi8 S13 S3 108.8(2) . 1_545 ?
Bi6 S13 S3 142.26(10) . . ?
La1 S13 S3 108.8(2) 1_545 . ?
Bi8 S13 S3 108.8(2) 1_545 . ?
Bi8 S13 S3 55.64(13) . . ?
S3 S13 S3 73.91(17) 1_545 . ?
Bi6 S13 S15 53.12(13) . 1_545 ?
La1 S13 S15 51.38(12) 1_545 1_545 ?
Bi8 S13 S15 51.38(12) 1_545 1_545 ?
Bi8 S13 S15 100.43(19) . 1_545 ?
S3 S13 S15 102.34(12) 1_545 1_545 ?
S3 S13 S15 150.4(2) . 1_545 ?
Bi6 S13 S15 53.12(13) . . ?
La1 S13 S15 100.42(19) 1_545 . ?
Bi8 S13 S15 100.42(19) 1_545 . ?
Bi8 S13 S15 51.38(12) . . ?
S3 S13 S15 150.4(2) 1_545 . ?
S3 S13 S15 102.34(12) . . ?
S15 S13 S15 66.13(15) 1_545 . ?
Bi6 S13 Cs2 96.20(16) . 2_544 ?
La1 S13 Cs2 95.49(7) 1_545 2_544 ?
Bi8 S13 Cs2 95.49(7) 1_545 2_544 ?
Bi8 S13 Cs2 154.0(2) . 2_544 ?
S3 S13 Cs2 59.47(13) 1_545 2_544 ?
S3 S13 Cs2 98.41(18) . 2_544 ?
S15 S13 Cs2 104.75(10) 1_545 2_544 ?
S15 S13 Cs2 148.0(2) . 2_544 ?
Bi6 S13 Cs2 96.20(16) . 2_554 ?
La1 S13 Cs2 154.0(2) 1_545 2_554 ?
Bi8 S13 Cs2 154.0(2) 1_545 2_554 ?
Bi8 S13 Cs2 95.49(7) . 2_554 ?
S3 S13 Cs2 98.41(18) 1_545 2_554 ?
S3 S13 Cs2 59.47(13) . 2_554 ?
S15 S13 Cs2 148.0(2) 1_545 2_554 ?
S15 S13 Cs2 104.75(10) . 2_554 ?
Cs2 S13 Cs2 65.94(11) 2_544 2_554 ?
Bi7 S14 Bi7 95.2(2) . 1_565 ?
Bi7 S14 Bi10 98.13(16) . . ?
Bi7 S14 Bi10 98.13(16) 1_565 . ?
Bi7 S14 Bi6 88.48(16) . 5_545 ?
Bi7 S14 Bi6 88.48(16) 1_565 5_545 ?
Bi10 S14 Bi6 170.1(2) . 5_545 ?
Bi7 S14 S7 150.6(2) . 1_565 ?
Bi7 S14 S7 90.42(10) 1_565 1_565 ?
Bi10 S14 S7 52.49(13) . 1_565 ?
Bi6 S14 S7 120.55(18) 5_545 1_565 ?
Bi7 S14 S7 90.42(10) . . ?
Bi7 S14 S7 150.6(2) 1_565 . ?
Bi10 S14 S7 52.49(14) . . ?
Bi6 S14 S7 120.55(18) 5_545 . ?
S7 S14 S7 71.59(18) 1_565 . ?
Bi7 S14 Cs1 130.33(11) . 5_545 ?
Bi7 S14 Cs1 130.33(11) 1_565 5_545 ?
Bi10 S14 Cs1 94.13(18) . 5_545 ?
Bi6 S14 Cs1 76.02(13) 5_545 5_545 ?
S7 S14 Cs1 60.62(14) 1_565 5_545 ?
S7 S14 Cs1 60.62(14) . 5_545 ?
Bi7 S14 S16 43.62(11) . . ?
Bi7 S14 S16 95.32(19) 1_565 . ?
Bi10 S14 S16 54.84(13) . . ?
Bi6 S14 S16 132.10(17) 5_545 . ?
S7 S14 S16 107.2(2) 1_565 . ?
S7 S14 S16 69.43(16) . . ?
Cs1 S14 S16 129.96(17) 5_545 . ?
Bi7 S14 S16 95.32(19) . 1_565 ?
Bi7 S14 S16 43.62(11) 1_565 1_565 ?
Bi10 S14 S16 54.84(13) . 1_565 ?
Bi6 S14 S16 132.10(17) 5_545 1_565 ?
S7 S14 S16 69.43(16) 1_565 1_565 ?
S7 S14 S16 107.2(2) . 1_565 ?
Cs1 S14 S16 129.96(17) 5_545 1_565 ?
S16 S14 S16 67.12(15) . 1_565 ?
Bi7 S15 Bi7 89.21(18) 1_565 . ?
Bi7 S15 Bi8 99.66(15) 1_565 . ?
Bi7 S15 Bi8 99.67(15) . . ?
Bi7 S15 Bi6 168.8(2) 1_565 . ?
Bi7 S15 Bi6 91.80(3) . . ?
Bi8 S15 Bi6 91.17(16) . . ?
Bi7 S15 Bi6 91.80(3) 1_565 1_565 ?
Bi7 S15 Bi6 168.8(2) . 1_565 ?
Bi8 S15 Bi6 91.17(16) . 1_565 ?
Bi6 S15 Bi6 85.08(17) . 1_565 ?
Bi7 S15 Bi7 90.36(14) 1_565 5_545 ?
Bi7 S15 Bi7 90.36(14) . 5_545 ?
Bi8 S15 Bi7 165.9(2) . 5_545 ?
Bi6 S15 Bi7 78.48(12) . 5_545 ?
Bi6 S15 Bi7 78.48(12) 1_565 5_545 ?
Bi7 S15 S13 93.93(9) 1_565 1_565 ?
Bi7 S15 S13 146.6(2) . 1_565 ?
Bi8 S15 S13 47.01(12) . 1_565 ?
Bi6 S15 S13 91.37(18) . 1_565 ?
Bi6 S15 S13 44.45(11) 1_565 1_565 ?
Bi7 S15 S13 122.83(17) 5_545 1_565 ?
Bi7 S15 S13 146.6(2) 1_565 . ?
Bi7 S15 S13 93.93(9) . . ?
Bi8 S15 S13 47.01(12) . . ?
Bi6 S15 S13 44.46(11) . . ?
Bi6 S15 S13 91.37(18) 1_565 . ?
Bi7 S15 S13 122.83(17) 5_545 . ?
S13 S15 S13 66.13(15) 1_565 . ?
Bi7 S15 S16 42.49(11) 1_565 1_565 ?
Bi7 S15 S16 91.33(17) . 1_565 ?
Bi8 S15 S16 57.50(13) . 1_565 ?
Bi6 S15 S16 148.6(2) . 1_565 ?
Bi6 S15 S16 96.95(9) 1_565 1_565 ?
Bi7 S15 S16 132.77(16) 5_545 1_565 ?
S13 S15 S16 69.71(15) 1_565 1_565 ?
S13 S15 S16 104.13(19) . 1_565 ?
Bi7 S15 S16 91.33(17) 1_565 . ?
Bi7 S15 S16 42.49(11) . . ?
Bi8 S15 S16 57.50(13) . . ?
Bi6 S15 S16 96.95(9) . . ?
Bi6 S15 S16 148.6(2) 1_565 . ?
Bi7 S15 S16 132.77(16) 5_545 . ?
S13 S15 S16 104.13(19) 1_565 . ?
S13 S15 S16 69.71(15) . . ?
S16 S15 S16 65.58(14) 1_565 . ?
Bi7 S16 Bi10 96.86(16) . . ?
Bi7 S16 La3 96.86(16) . 1_545 ?
Bi10 S16 La3 82.17(16) . 1_545 ?
Bi7 S16 Bi10 96.86(16) . 1_545 ?
Bi10 S16 Bi10 82.17(16) . 1_545 ?
La3 S16 Bi10 0.00(7) 1_545 1_545 ?
Bi7 S16 S2 149.4(3) . 1_545 ?
Bi10 S16 S2 61.23(14) . 1_545 ?
La3 S16 S2 61.23(14) 1_545 1_545 ?
Bi10 S16 S2 61.23(14) 1_545 1_545 ?
Bi7 S16 La1 98.85(17) . 1_545 ?
Bi10 S16 La1 164.0(2) . 1_545 ?
La3 S16 La1 98.70(4) 1_545 1_545 ?
Bi10 S16 La1 98.70(4) 1_545 1_545 ?
S2 S16 La1 105.08(17) 1_545 1_545 ?
Bi7 S16 Bi8 98.85(17) . 1_545 ?
Bi10 S16 Bi8 164.0(2) . 1_545 ?
La3 S16 Bi8 98.70(4) 1_545 1_545 ?
Bi10 S16 Bi8 98.70(4) 1_545 1_545 ?
S2 S16 Bi8 105.08(17) 1_545 1_545 ?
La1 S16 Bi8 0.00(6) 1_545 1_545 ?
Bi7 S16 Bi8 98.86(17) . . ?
Bi10 S16 Bi8 98.70(4) . . ?
La3 S16 Bi8 164.0(2) 1_545 . ?
Bi10 S16 Bi8 164.0(2) 1_545 . ?
S2 S16 Bi8 105.08(17) 1_545 . ?
La1 S16 Bi8 76.10(14) 1_545 . ?
Bi8 S16 Bi8 76.10(14) 1_545 . ?
Bi7 S16 S5 149.3(3) . . ?
Bi10 S16 S5 106.11(17) . . ?
La3 S16 S5 106.10(17) 1_545 . ?
Bi10 S16 S5 106.10(17) 1_545 . ?
S2 S16 S5 61.28(19) 1_545 . ?
La1 S16 S5 58.21(12) 1_545 . ?
Bi8 S16 S5 58.21(12) 1_545 . ?
Bi8 S16 S5 58.21(12) . . ?
Bi7 S16 S14 48.41(12) . 1_545 ?
Bi10 S16 S14 93.88(18) . 1_545 ?
La3 S16 S14 48.78(12) 1_545 1_545 ?
Bi10 S16 S14 48.78(12) 1_545 1_545 ?
S2 S16 S14 108.4(2) 1_545 1_545 ?
La1 S16 S14 98.66(10) 1_545 1_545 ?
Bi8 S16 S14 98.66(10) 1_545 1_545 ?
Bi8 S16 S14 146.3(2) . 1_545 ?
S5 S16 S14 145.89(8) . 1_545 ?
Bi7 S16 S14 48.41(12) . . ?
Bi10 S16 S14 48.78(12) . . ?
La3 S16 S14 93.88(18) 1_545 . ?
Bi10 S16 S14 93.88(18) 1_545 . ?
S2 S16 S14 108.4(2) 1_545 . ?
La1 S16 S14 146.3(2) 1_545 . ?
Bi8 S16 S14 146.3(2) 1_545 . ?
Bi8 S16 S14 98.66(10) . . ?
S5 S16 S14 145.89(8) . . ?
S14 S16 S14 67.12(15) 1_545 . ?
Bi7 S16 S15 50.38(13) . 1_545 ?
Bi10 S16 S15 147.1(2) . 1_545 ?
La3 S16 S15 97.35(10) 1_545 1_545 ?
Bi10 S16 S15 97.35(10) 1_545 1_545 ?
S2 S16 S15 145.86(9) 1_545 1_545 ?
La1 S16 S15 48.80(12) 1_545 1_545 ?
Bi8 S16 S15 48.80(12) 1_545 1_545 ?
Bi8 S16 S15 90.51(17) . 1_545 ?
S5 S16 S15 105.6(2) . 1_545 ?
S14 S16 S15 63.47(15) 1_545 1_545 ?
S14 S16 S15 98.75(19) . 1_545 ?
Bi7 S16 S15 50.38(13) . . ?
Bi10 S16 S15 97.35(10) . . ?
La3 S16 S15 147.1(2) 1_545 . ?
Bi10 S16 S15 147.1(2) 1_545 . ?
S2 S16 S15 145.86(9) 1_545 . ?
La1 S16 S15 90.51(17) 1_545 . ?
Bi8 S16 S15 90.51(17) 1_545 . ?
Bi8 S16 S15 48.81(12) . . ?
S5 S16 S15 105.6(2) . . ?
S14 S16 S15 98.75(19) 1_545 . ?
S14 S16 S15 63.47(15) . . ?
S15 S16 S15 65.58(14) 1_545 . ?

loop_
_geom_bond_atom_site_label_1
_geom_bond_atom_site_label_2
_geom_bond_distance
_geom_bond_site_symmetry_2
_geom_bond_publ_flag
Bi1 S2 2.556(6) . ?
Bi1 S1 2.659(4) 1_565 ?
Bi1 S1 2.659(4) . ?
Bi1 S4 3.002(5) . ?
Bi1 S4 3.002(5) 1_565 ?
Bi1 S3 3.295(6) 2 ?
Bi1 Cs2 4.543(2) . ?
Bi2 S5 2.520(6) . ?
Bi2 S3 2.710(4) . ?
Bi2 S3 2.710(4) 1_545 ?
Bi2 S6 2.962(5) 1_545 ?
Bi2 S6 2.962(5) . ?
Bi2 S4 3.720(7) 2_544 ?
Bi3 S7 2.583(6) . ?
Bi3 S4 2.769(4) 1_545 ?
Bi3 S4 2.769(4) . ?
Bi3 S10 2.896(5) 1_556 ?
Bi3 S10 2.896(5) 1_546 ?
Bi3 S6 3.505(8) 2_545 ?
Bi4 S8 2.578(6) . ?
Bi4 S9 2.775(4) 2_545 ?
Bi4 S9 2.775(4) 2_535 ?
Bi4 S6 2.928(5) . ?
Bi4 S6 2.928(5) 1_545 ?
Bi4 S10 3.187(7) 2_545 ?
Bi4 Cs2 4.640(2) 1_545 ?
Bi5 S11 2.712(4) 5_544 ?
Bi5 S11 2.712(4) 5_534 ?
Bi5 S9 2.756(7) . ?
Bi5 S11 2.981(6) . ?
Bi5 S10 3.002(5) 1_545 ?
Bi5 S10 3.002(5) . ?
Bi5 Cs1 4.672(2) . ?
Bi6 S13 2.635(6) . ?
Bi6 S12 2.673(4) 1_545 ?
Bi6 S12 2.673(4) . ?
Bi6 S15 3.010(5) . ?
Bi6 S15 3.010(5) 1_545 ?
Bi6 S14 3.173(6) 5_545 ?
Bi6 Cs1 4.1870(19) . ?
Bi7 S16 2.541(6) . ?
Bi7 S14 2.755(4) 1_545 ?
Bi7 S14 2.755(4) . ?
Bi7 S15 2.898(5) . ?
Bi7 S15 2.898(5) 1_545 ?
Bi7 S15 3.516(6) 5_545 ?
Bi8 S13 2.758(4) . ?
Bi8 S13 2.758(4) 1_565 ?
Bi8 S3 2.920(6) . ?
Bi8 S15 2.946(6) . ?
Bi8 S5 3.213(5) 1_565 ?
Bi8 S5 3.213(5) . ?
Bi8 S16 3.301(5) 1_565 ?
Bi8 S16 3.302(5) . ?
Bi9 S8 2.742(4) . ?
Bi9 S8 2.742(4) 1_565 ?
Bi9 S1 2.920(6) . ?
Bi9 S5 3.122(5) . ?
Bi9 S5 3.122(5) 1_565 ?
Bi9 S6 3.128(8) . ?
Bi9 S2 3.166(5) 1_545 ?
Bi9 S2 3.166(5) . ?
Bi10 S14 2.849(6) . ?
Bi10 S7 2.855(4) . ?
Bi10 S7 2.855(4) 1_565 ?
Bi10 S16 3.096(5) . ?
Bi10 S16 3.096(5) 1_565 ?
Bi10 S4 3.128(7) . ?
Bi10 S2 3.209(5) . ?
Bi10 S2 3.209(5) 1_545 ?
Cs1 S12 3.491(5) 1_545 ?
Cs1 S12 3.491(5) . ?
Cs1 S10 3.510(7) 5_544 ?
Cs1 S11 3.545(5) 5_534 ?
Cs1 S11 3.545(5) 5_544 ?
Cs1 S7 3.577(5) 5_535 ?
Cs1 S7 3.577(5) 5_545 ?
Cs1 S14 3.604(7) 5_545 ?
Cs1 Cs1 4.0697(4) 1_545 ?
Cs1 Cs1 4.0697(4) 1_565 ?
Cs1 La3 4.752(2) 5_545 ?
Cs1 Cs2 5.722(2) 2_554 ?
Cs1 Cs2 5.722(2) 2_544 ?
Cs2 S8 3.392(7) 1_565 ?
Cs2 S12 3.409(7) 2 ?
Cs2 S3 3.547(6) 2 ?
Cs2 S1 3.671(5) . ?
Cs2 S1 3.671(5) 1_565 ?
Cs2 S13 3.739(5) 2 ?
Cs2 S13 3.739(5) 2_545 ?
Cs2 S9 3.960(6) 2_545 ?
Cs2 S9 3.960(6) 2 ?
Cs2 Cs2 4.0697(4) 1_545 ?
Cs2 Cs2 4.0697(4) 1_565 ?
Cs2 Bi4 4.640(2) 1_565 ?
Cs2 La1 4.854(3) 2 ?
Cs2 Cs1 5.722(2) 2 ?
Cs2 Cs1 5.722(2) 2_545 ?
S1 Bi1 2.659(4) 1_545 ?
S1 S8 3.246(7) 1_565 ?
S1 S8 3.246(7) . ?
S1 Cs2 3.671(5) 1_545 ?
S1 S2 3.684(7) . ?
S1 S2 3.684(7) 1_545 ?
S2 La2 3.166(5) 1_565 ?
S2 Bi9 3.166(5) 1_565 ?
S2 S16 3.204(9) 1_565 ?
S2 La3 3.209(5) 1_565 ?
S2 Bi10 3.209(5) 1_565 ?
S2 S5 3.318(9) 1_565 ?
S2 S1 3.684(7) 1_565 ?
S2 S4 3.741(8) 1_565 ?
S2 S4 3.741(8) . ?
S3 Bi2 2.710(4) 1_565 ?
S3 Bi1 3.295(6) 2_554 ?
S3 S13 3.385(7) . ?
S3 S13 3.385(7) 1_565 ?
S3 Cs2 3.547(6) 2_554 ?
S3 S5 3.657(8) 1_565 ?
S3 S5 3.657(8) . ?
S4 Bi3 2.769(4) 1_565 ?
S4 Bi1 3.002(5) 1_545 ?
S4 S7 3.675(8) . ?
S4 S7 3.675(8) 1_565 ?
S4 Bi2 3.720(7) 2_545 ?
S4 S2 3.742(8) 1_545 ?
S5 La2 3.122(5) 1_545 ?
S5 Bi9 3.122(5) 1_545 ?
S5 La1 3.213(5) 1_545 ?
S5 Bi8 3.213(5) 1_545 ?
S5 S16 3.304(8) . ?
S5 S2 3.318(9) 1_545 ?
S5 S3 3.657(8) 1_545 ?
S6 Bi4 2.928(5) 1_565 ?
S6 Bi2 2.962(5) 1_565 ?
S6 Bi3 3.505(8) 2_544 ?
S6 S8 3.697(8) . ?
S6 S8 3.697(8) 1_565 ?
S7 La3 2.855(4) 1_545 ?
S7 Bi10 2.855(4) 1_545 ?
S7 S14 3.479(7) . ?
S7 S14 3.479(7) 1_545 ?
S7 Cs1 3.577(5) 5_535 ?
S7 Cs1 3.577(5) 5_545 ?
S7 S4 3.675(8) 1_545 ?
S8 La2 2.742(4) 1_545 ?
S8 Bi9 2.742(4) 1_545 ?
S8 S1 3.246(7) 1_545 ?
S8 Cs2 3.392(7) 1_545 ?
S8 S9 3.677(7) 2_545 ?
S8 S9 3.677(7) 2_535 ?
S8 S6 3.697(8) 1_545 ?
S9 Bi4 2.775(4) 2_544 ?
S9 Bi4 2.775(4) 2_534 ?
S9 S8 3.677(7) 2_544 ?
S9 S8 3.677(7) 2_534 ?
S9 Cs2 3.960(6) 2_554 ?
S9 Cs2 3.960(6) 2_544 ?
S10 Bi3 2.896(5) 1_564 ?
S10 Bi3 2.896(5) 1_554 ?
S10 Bi5 3.002(5) 1_565 ?
S10 Bi4 3.187(7) 2_544 ?
S10 Cs1 3.510(7) 5_544 ?
S11 Bi5 2.712(4) 5_544 ?
S11 Bi5 2.712(4) 5_534 ?
S11 Cs1 3.545(5) 5_534 ?
S11 Cs1 3.545(5) 5_544 ?
S12 Bi6 2.673(4) 1_565 ?
S12 Cs2 3.409(7) 2_554 ?
S12 Cs1 3.491(5) 1_565 ?
S13 La1 2.758(4) 1_545 ?
S13 Bi8 2.758(4) 1_545 ?
S13 S3 3.385(7) 1_545 ?
S13 S15 3.730(7) 1_545 ?
S13 S15 3.730(7) . ?
S13 Cs2 3.739(5) 2_544 ?
S13 Cs2 3.739(5) 2_554 ?
S14 Bi7 2.755(4) 1_565 ?
S14 Bi6 3.173(6) 5_545 ?
S14 S7 3.479(7) 1_565 ?
S14 Cs1 3.604(7) 5_545 ?
S14 S16 3.681(7) . ?
S14 S16 3.681(7) 1_565 ?
S15 Bi7 2.898(5) 1_565 ?
S15 Bi6 3.010(5) 1_565 ?
S15 Bi7 3.516(6) 5_545 ?
S15 S13 3.730(7) 1_565 ?
S15 S16 3.757(7) 1_565 ?
S15 S16 3.757(7) . ?
S16 La3 3.096(5) 1_545 ?
S16 Bi10 3.096(5) 1_545 ?
S16 S2 3.204(9) 1_545 ?
S16 La1 3.302(5) 1_545 ?
S16 Bi8 3.302(5) 1_545 ?
S16 S14 3.681(7) 1_545 ?
S16 S15 3.757(7) 1_545 ?
